data_7154166
loop_
_publ_author_name
'Chen, Guo-Qiang'
'Kehr, Gerald'
'Daniliuc, Constantin G.'
'Erker, Gerhard'

_publ_section_title
;
 1,1-Alkenylboration of diarylphosphino-enynes: convenient synthetic entry
 to vicinal P/B Lewis pairs at extended conjugated \p-frameworks.
;
_journal_issue 3
_journal_name_full 'Organic &amp; biomolecular chemistry'
_journal_page_first 764
_journal_page_last 769
_journal_paper_doi 10.1039/c4ob02134g
_journal_volume 13
_journal_year 2015
_chemical_formula_sum 'C35 H26 B F10 P'
_chemical_formula_weight 678.34
_chemical_name_systematic
; 
 ? 
;
_space_group_IT_number 2
_symmetry_cell_setting triclinic
_symmetry_space_group_name_Hall '-P 1'
_symmetry_space_group_name_H-M 'P -1'
_atom_sites_solution_hydrogens geom
_atom_sites_solution_primary direct
_atom_sites_solution_secondary difmap
_audit_creation_method SHELXL-97
_cell_angle_alpha 101.7470(10)
_cell_angle_beta 113.392(2)
_cell_angle_gamma 95.1290(10)
_cell_formula_units_Z 2
_cell_length_a 11.5460(2)
_cell_length_b 12.36000(10)
_cell_length_c 12.7650(2)
_cell_measurement_reflns_used 4915
_cell_measurement_temperature 223(2)
_cell_measurement_theta_max 68.25
_cell_measurement_theta_min 0.88
_cell_volume 1607.29(5)
_computing_cell_refinement 'Collect (Nonius B.V., 1998)'
_computing_data_collection 'Collect (Nonius B.V., 1998)'
_computing_data_reduction 'Denzo-SMN (Otwinowski & Minor, 1997)'
_computing_molecular_graphics 'XP (BrukerAXS, 2000)'
_computing_publication_material 'SHELXL-97 (Sheldrick, 1997)'
_computing_structure_refinement 'SHELXL-97 (Sheldrick, 1997)'
_computing_structure_solution 'SHELXS-97 (Sheldrick, 1990)'
_diffrn_ambient_temperature 223(2)
_diffrn_measured_fraction_theta_full 0.963
_diffrn_measured_fraction_theta_max 0.963
_diffrn_measurement_device_type 'Nonius KappaCCD APEXII'
_diffrn_measurement_method '\w and \f scans'
_diffrn_radiation_monochromator graphite
_diffrn_radiation_source 'fine-focus sealed tube'
_diffrn_radiation_type CuK\a
_diffrn_radiation_wavelength 1.54178
_diffrn_reflns_av_R_equivalents 0.045
_diffrn_reflns_av_sigmaI/netI 0.0280
_diffrn_reflns_limit_h_max 13
_diffrn_reflns_limit_h_min 0
_diffrn_reflns_limit_k_max 14
_diffrn_reflns_limit_k_min -14
_diffrn_reflns_limit_l_max 13
_diffrn_reflns_limit_l_min -15
_diffrn_reflns_number 20182
_diffrn_reflns_theta_full 67.36
_diffrn_reflns_theta_max 67.36
_diffrn_reflns_theta_min 3.72
_exptl_absorpt_coefficient_mu 1.501
_exptl_absorpt_correction_T_max 0.8173
_exptl_absorpt_correction_T_min 0.7146
_exptl_absorpt_correction_type multi-scan
_exptl_absorpt_process_details 'Denzo (Otwinowski, Borek, Majewski & Minor, 2003)'
_exptl_crystal_colour colourless
_exptl_crystal_density_diffrn 1.402
_exptl_crystal_density_method 'not measured'
_exptl_crystal_description prism
_exptl_crystal_F_000 692
_exptl_crystal_size_max 0.24
_exptl_crystal_size_mid 0.19
_exptl_crystal_size_min 0.14
_refine_diff_density_max 0.217
_refine_diff_density_min -0.255
_refine_diff_density_rms 0.042
_refine_ls_extinction_method none
_refine_ls_goodness_of_fit_ref 1.026
_refine_ls_hydrogen_treatment constr
_refine_ls_matrix_type full
_refine_ls_number_parameters 459
_refine_ls_number_reflns 5561
_refine_ls_number_restraints 21
_refine_ls_restrained_S_all 1.031
_refine_ls_R_factor_all 0.0448
_refine_ls_R_factor_gt 0.0401
_refine_ls_shift/su_max 0.000
_refine_ls_shift/su_mean 0.000
_refine_ls_structure_factor_coef Fsqd
_refine_ls_weighting_details 'calc w=1/[\s^2^(Fo^2^)+(0.0509P)^2^+0.6155P] where P=(Fo^2^+2Fc^2^)/3'
_refine_ls_weighting_scheme calc
_refine_ls_wR_factor_gt 0.1025
_refine_ls_wR_factor_ref 0.1067
_reflns_number_gt 4965
_reflns_number_total 5561
_reflns_threshold_expression >2sigma(I)
_cod_data_source_file c4ob02134g2.cif
_cod_data_source_block erk7219
_cod_depositor_comments 'Adding full bibliography for 7154166--7154173.cif.'
_cod_original_cell_volume 1607.29(4)
_cod_original_sg_symbol_H-M P-1
_cod_database_code 7154166

loop_
_symmetry_equiv_pos_as_xyz
'x, y, z'
'-x, -y, -z'

loop_
_atom_site_label
_atom_site_type_symbol
_atom_site_fract_x
_atom_site_fract_y
_atom_site_fract_z
_atom_site_U_iso_or_equiv
_atom_site_adp_type
_atom_site_occupancy
_atom_site_symmetry_multiplicity
_atom_site_calc_flag
_atom_site_refinement_flags
_atom_site_disorder_assembly
_atom_site_disorder_group
P1 P 0.45585(4) 0.21149(4) 0.29878(4) 0.03796(13) Uani 1 1 d . . .
B1 B 0.29234(18) 0.25107(17) 0.30875(17) 0.0384(4) Uani 1 1 d . . .
C4 C 0.34570(16) 0.07973(15) 0.22693(15) 0.0408(4) Uani 1 1 d . . .
C3 C 0.24536(16) 0.11506(14) 0.24704(15) 0.0388(4) Uani 1 1 d . . .
C2 C 0.12335(17) 0.04924(15) 0.22571(16) 0.0440(4) Uani 1 1 d . . .
H2 H 0.1052 -0.0286 0.1906 0.053 Uiso 1 1 calc R . .
C1 C 0.03750(17) 0.09524(17) 0.25397(17) 0.0468(4) Uani 1 1 d . A .
H1 H 0.0599 0.1736 0.2865 0.056 Uiso 1 1 calc R . .
C5 C 0.36674(18) -0.02724(16) 0.16851(17) 0.0479(4) Uani 1 1 d . . .
C6 C 0.4652(2) -0.02822(19) 0.1393(2) 0.0624(6) Uani 1 1 d . . .
H6A H 0.5212 0.0394 0.1560 0.075 Uiso 1 1 calc R . .
H6B H 0.4788 -0.0965 0.1020 0.075 Uiso 1 1 calc R . .
C7 C 0.2764(3) -0.13421(19) 0.1410(3) 0.0797(8) Uani 1 1 d . . .
H7A H 0.3050 -0.1968 0.1050 0.120 Uiso 1 1 calc R . .
H7B H 0.1908 -0.1298 0.0867 0.120 Uiso 1 1 calc R . .
H7C H 0.2747 -0.1454 0.2134 0.120 Uiso 1 1 calc R . .
C11 C 0.59893(16) 0.20953(15) 0.42547(15) 0.0410(4) Uani 1 1 d . . .
C12 C 0.63424(19) 0.10918(17) 0.44842(18) 0.0506(4) Uani 1 1 d . . .
H12 H 0.5841 0.0399 0.3965 0.061 Uiso 1 1 calc R . .
C13 C 0.7437(2) 0.11207(19) 0.54828(19) 0.0601(5) Uani 1 1 d . . .
H13 H 0.7675 0.0444 0.5644 0.072 Uiso 1 1 calc R . .
C14 C 0.8178(2) 0.2133(2) 0.62399(19) 0.0619(5) Uani 1 1 d . . .
H14 H 0.8929 0.2145 0.6907 0.074 Uiso 1 1 calc R . .
C15 C 0.7825(2) 0.31284(19) 0.60257(19) 0.0615(5) Uani 1 1 d . . .
H15 H 0.8332 0.3818 0.6548 0.074 Uiso 1 1 calc R . .
C16 C 0.67254(19) 0.31137(17) 0.50431(17) 0.0519(5) Uani 1 1 d . . .
H16 H 0.6474 0.3794 0.4907 0.062 Uiso 1 1 calc R . .
C21 C 0.50742(17) 0.26776(15) 0.19990(16) 0.0428(4) Uani 1 1 d . . .
C22 C 0.6291(2) 0.32820(17) 0.23466(19) 0.0533(5) Uani 1 1 d . . .
H22 H 0.6924 0.3382 0.3119 0.064 Uiso 1 1 calc R . .
C23 C 0.6578(2) 0.3741(2) 0.1549(2) 0.0682(6) Uani 1 1 d . . .
H23 H 0.7408 0.4144 0.1783 0.082 Uiso 1 1 calc R . .
C24 C 0.5657(3) 0.3609(2) 0.0426(2) 0.0698(6) Uani 1 1 d . . .
H24 H 0.5849 0.3939 -0.0102 0.084 Uiso 1 1 calc R . .
C25 C 0.4451(2) 0.2994(2) 0.0070(2) 0.0660(6) Uani 1 1 d . . .
H25 H 0.3823 0.2896 -0.0704 0.079 Uiso 1 1 calc R . .
C26 C 0.4162(2) 0.25210(19) 0.08482(17) 0.0544(5) Uani 1 1 d . . .
H26 H 0.3341 0.2089 0.0596 0.065 Uiso 1 1 calc R . .
C51 C -0.09031(19) 0.04186(19) 0.24231(19) 0.0578(5) Uani 1 1 d D . .
C52 C -0.1054(6) -0.0825(5) 0.2297(9) 0.086(2) Uani 0.486(8) 1 d PD A 1
H52A H -0.0904 -0.1189 0.1626 0.129 Uiso 0.486(8) 1 calc PR A 1
H52B H -0.1918 -0.1122 0.2173 0.129 Uiso 0.486(8) 1 calc PR A 1
H52C H -0.0438 -0.0969 0.3010 0.129 Uiso 0.486(8) 1 calc PR A 1
C53 C -0.1967(5) 0.0625(7) 0.1288(6) 0.079(2) Uani 0.486(8) 1 d PD A 1
H53A H -0.1876 0.1425 0.1345 0.119 Uiso 0.486(8) 1 calc PR A 1
H53B H -0.2810 0.0341 0.1225 0.119 Uiso 0.486(8) 1 calc PR A 1
H53C H -0.1873 0.0236 0.0593 0.119 Uiso 0.486(8) 1 calc PR A 1
C54 C -0.1099(6) 0.1037(8) 0.3479(5) 0.098(3) Uani 0.486(8) 1 d PD A 1
H54A H -0.0436 0.0950 0.4201 0.146 Uiso 0.486(8) 1 calc PR A 1
H54B H -0.1936 0.0727 0.3409 0.146 Uiso 0.486(8) 1 calc PR A 1
H54C H -0.1049 0.1830 0.3503 0.146 Uiso 0.486(8) 1 calc PR A 1
C52A C -0.1412(6) -0.0721(6) 0.1513(7) 0.086(2) Uani 0.514(8) 1 d PD A 2
H52D H -0.1550 -0.0620 0.0741 0.129 Uiso 0.514(8) 1 calc PR A 2
H52E H -0.2218 -0.1061 0.1485 0.129 Uiso 0.514(8) 1 calc PR A 2
H52F H -0.0791 -0.1208 0.1733 0.129 Uiso 0.514(8) 1 calc PR A 2
C53A C -0.1797(5) 0.1227(6) 0.2119(10) 0.104(3) Uani 0.514(8) 1 d PD A 2
H53D H -0.1448 0.1929 0.2733 0.155 Uiso 0.514(8) 1 calc PR A 2
H53E H -0.2629 0.0909 0.2056 0.155 Uiso 0.514(8) 1 calc PR A 2
H53F H -0.1895 0.1366 0.1370 0.155 Uiso 0.514(8) 1 calc PR A 2
C54A C -0.0719(6) 0.0198(8) 0.3637(5) 0.098(3) Uani 0.514(8) 1 d PD A 2
H54D H -0.0123 -0.0314 0.3834 0.147 Uiso 0.514(8) 1 calc PR A 2
H54E H -0.1540 -0.0134 0.3585 0.147 Uiso 0.514(8) 1 calc PR A 2
H54F H -0.0378 0.0903 0.4247 0.147 Uiso 0.514(8) 1 calc PR A 2
C41 C 0.28872(16) 0.29070(14) 0.43663(15) 0.0386(4) Uani 1 1 d . . .
F42 F 0.41004(11) 0.15724(10) 0.51202(10) 0.0559(3) Uani 1 1 d . . .
C42 C 0.34057(17) 0.23672(15) 0.52539(16) 0.0435(4) Uani 1 1 d . . .
F43 F 0.37620(14) 0.19854(12) 0.70853(11) 0.0710(4) Uani 1 1 d . . .
C43 C 0.3228(2) 0.25516(17) 0.62773(17) 0.0503(4) Uani 1 1 d . . .
F44 F 0.22746(16) 0.34796(13) 0.74364(11) 0.0810(4) Uani 1 1 d . . .
C44 C 0.2482(2) 0.33079(18) 0.64558(17) 0.0551(5) Uani 1 1 d . . .
F45 F 0.11964(14) 0.46051(12) 0.57729(12) 0.0739(4) Uani 1 1 d . . .
C45 C 0.1944(2) 0.38720(17) 0.56204(18) 0.0521(5) Uani 1 1 d . . .
F46 F 0.15255(12) 0.42243(10) 0.38119(10) 0.0600(3) Uani 1 1 d . . .
C46 C 0.21524(18) 0.36685(15) 0.46100(16) 0.0444(4) Uani 1 1 d . . .
C31 C 0.24819(17) 0.33517(15) 0.22355(15) 0.0416(4) Uani 1 1 d . . .
F32 F 0.06538(11) 0.20850(11) 0.06980(10) 0.0657(3) Uani 1 1 d . . .
C32 C 0.14571(18) 0.30911(17) 0.11288(17) 0.0479(4) Uani 1 1 d . . .
F33 F 0.02059(13) 0.34861(14) -0.06819(12) 0.0808(4) Uani 1 1 d . . .
C33 C 0.1206(2) 0.3804(2) 0.03911(18) 0.0572(5) Uani 1 1 d . . .
F34 F 0.17674(15) 0.55248(13) 0.00358(14) 0.0840(4) Uani 1 1 d . . .
C34 C 0.1991(2) 0.4830(2) 0.0747(2) 0.0602(5) Uani 1 1 d . . .
F35 F 0.38152(14) 0.61351(11) 0.21899(13) 0.0770(4) Uani 1 1 d . . .
C35 C 0.3025(2) 0.51380(17) 0.1838(2) 0.0549(5) Uani 1 1 d . . .
F36 F 0.42822(11) 0.47367(9) 0.35996(10) 0.0568(3) Uani 1 1 d . . .
C36 C 0.32380(18) 0.44020(15) 0.25443(16) 0.0459(4) Uani 1 1 d . . .

loop_
_atom_site_aniso_label
_atom_site_aniso_U_11
_atom_site_aniso_U_22
_atom_site_aniso_U_33
_atom_site_aniso_U_23
_atom_site_aniso_U_13
_atom_site_aniso_U_12
P1 0.0341(2) 0.0440(2) 0.0397(2) 0.01484(18) 0.01741(19) 0.00896(18)
B1 0.0345(10) 0.0439(10) 0.0406(10) 0.0154(8) 0.0172(8) 0.0100(8)
C4 0.0372(9) 0.0470(10) 0.0416(9) 0.0145(7) 0.0183(7) 0.0098(7)
C3 0.0361(9) 0.0456(9) 0.0369(9) 0.0148(7) 0.0158(7) 0.0082(7)
C2 0.0400(9) 0.0435(9) 0.0487(10) 0.0115(8) 0.0196(8) 0.0063(7)
C1 0.0387(9) 0.0543(11) 0.0474(10) 0.0121(8) 0.0193(8) 0.0067(8)
C5 0.0461(10) 0.0481(10) 0.0503(11) 0.0099(8) 0.0222(9) 0.0117(8)
C6 0.0573(12) 0.0564(12) 0.0781(15) 0.0051(11) 0.0384(11) 0.0154(10)
C7 0.0954(19) 0.0487(12) 0.114(2) 0.0069(13) 0.0709(17) 0.0097(12)
C11 0.0372(9) 0.0494(10) 0.0416(9) 0.0169(8) 0.0188(8) 0.0115(7)
C12 0.0489(11) 0.0503(11) 0.0512(11) 0.0172(9) 0.0175(9) 0.0121(8)
C13 0.0598(13) 0.0623(13) 0.0577(12) 0.0276(10) 0.0164(10) 0.0235(10)
C14 0.0511(12) 0.0777(15) 0.0483(11) 0.0230(11) 0.0088(9) 0.0149(11)
C15 0.0592(13) 0.0607(13) 0.0493(12) 0.0123(10) 0.0102(10) 0.0031(10)
C16 0.0542(11) 0.0497(11) 0.0493(11) 0.0155(9) 0.0179(9) 0.0112(9)
C21 0.0434(9) 0.0489(10) 0.0456(10) 0.0174(8) 0.0248(8) 0.0146(8)
C22 0.0512(11) 0.0594(12) 0.0530(11) 0.0178(9) 0.0258(9) 0.0037(9)
C23 0.0728(15) 0.0719(14) 0.0700(15) 0.0200(12) 0.0435(13) -0.0041(12)
C24 0.0967(18) 0.0738(15) 0.0667(15) 0.0317(12) 0.0555(14) 0.0203(13)
C25 0.0740(15) 0.0930(17) 0.0503(12) 0.0322(11) 0.0358(11) 0.0324(13)
C26 0.0487(11) 0.0786(14) 0.0447(10) 0.0211(10) 0.0252(9) 0.0178(10)
C51 0.0408(10) 0.0788(14) 0.0596(12) 0.0212(11) 0.0263(9) 0.0093(10)
C52 0.049(3) 0.092(4) 0.124(7) 0.056(4) 0.035(4) -0.001(3)
C53 0.042(3) 0.114(6) 0.083(4) 0.042(4) 0.019(3) 0.016(3)
C54 0.076(4) 0.163(8) 0.079(4) 0.034(4) 0.055(3) 0.032(4)
C52A 0.055(3) 0.093(4) 0.094(5) 0.009(4) 0.031(3) -0.021(3)
C53A 0.046(3) 0.111(5) 0.155(9) 0.036(5) 0.042(4) 0.027(3)
C54A 0.079(4) 0.151(7) 0.088(4) 0.042(4) 0.057(3) 0.016(4)
C41 0.0386(9) 0.0402(9) 0.0384(9) 0.0126(7) 0.0168(7) 0.0069(7)
F42 0.0664(7) 0.0649(7) 0.0599(7) 0.0347(6) 0.0373(6) 0.0339(6)
C42 0.0450(10) 0.0450(10) 0.0466(10) 0.0167(8) 0.0224(8) 0.0129(8)
F43 0.0919(9) 0.0895(9) 0.0558(7) 0.0441(7) 0.0390(7) 0.0401(8)
C43 0.0568(11) 0.0582(11) 0.0420(10) 0.0233(9) 0.0214(9) 0.0154(9)
F44 0.1174(12) 0.0998(10) 0.0557(7) 0.0304(7) 0.0569(8) 0.0462(9)
C44 0.0695(13) 0.0640(12) 0.0418(10) 0.0152(9) 0.0319(10) 0.0178(10)
F45 0.0946(10) 0.0839(9) 0.0669(8) 0.0243(7) 0.0492(7) 0.0501(8)
C45 0.0612(12) 0.0551(11) 0.0491(11) 0.0142(9) 0.0297(9) 0.0230(9)
F46 0.0749(8) 0.0701(7) 0.0560(7) 0.0322(6) 0.0356(6) 0.0417(6)
C46 0.0479(10) 0.0456(10) 0.0433(10) 0.0174(8) 0.0193(8) 0.0142(8)
C31 0.0426(9) 0.0496(10) 0.0423(9) 0.0183(8) 0.0233(8) 0.0162(8)
F32 0.0544(7) 0.0751(8) 0.0526(7) 0.0258(6) 0.0063(5) -0.0019(6)
C32 0.0420(10) 0.0589(11) 0.0478(10) 0.0230(9) 0.0192(8) 0.0120(8)
F33 0.0678(8) 0.1155(11) 0.0566(8) 0.0467(8) 0.0113(6) 0.0220(8)
C33 0.0497(11) 0.0828(15) 0.0491(11) 0.0344(10) 0.0207(9) 0.0228(11)
F34 0.0945(10) 0.1006(10) 0.0909(10) 0.0715(9) 0.0472(8) 0.0392(8)
C34 0.0672(14) 0.0743(14) 0.0659(13) 0.0462(11) 0.0384(12) 0.0309(11)
F35 0.0915(10) 0.0580(7) 0.0929(10) 0.0381(7) 0.0432(8) 0.0083(7)
C35 0.0627(12) 0.0513(11) 0.0668(13) 0.0284(10) 0.0363(11) 0.0156(9)
F36 0.0601(7) 0.0500(6) 0.0528(7) 0.0147(5) 0.0173(5) 0.0032(5)
C36 0.0496(10) 0.0488(10) 0.0478(10) 0.0193(8) 0.0251(9) 0.0150(8)

loop_
_atom_type_symbol
_atom_type_description
_atom_type_scat_dispersion_real
_atom_type_scat_dispersion_imag
_atom_type_scat_source
C C 0.0181 0.0091 'International Tables Vol C Tables 4.2.6.8 and 6.1.1.4'
H H 0.0000 0.0000 'International Tables Vol C Tables 4.2.6.8 and 6.1.1.4'
B B 0.0090 0.0039 'International Tables Vol C Tables 4.2.6.8 and 6.1.1.4'
F F 0.0727 0.0534 'International Tables Vol C Tables 4.2.6.8 and 6.1.1.4'
P P 0.2955 0.4335 'International Tables Vol C Tables 4.2.6.8 and 6.1.1.4'

loop_
_geom_angle_atom_site_label_1
_geom_angle_atom_site_label_2
_geom_angle_atom_site_label_3
_geom_angle
C4 P1 C11 114.88(8)
C4 P1 C21 113.05(8)
C11 P1 C21 107.13(8)
C4 P1 B1 77.67(8)
C11 P1 B1 123.63(8)
C21 P1 B1 117.67(8)
C31 B1 C41 115.68(14)
C31 B1 C3 117.67(15)
C41 B1 C3 114.19(14)
C31 B1 P1 104.39(11)
C41 B1 P1 120.13(12)
C3 B1 P1 79.68(10)
C3 C4 C5 135.13(17)
C3 C4 P1 96.60(12)
C5 C4 P1 128.27(13)
C4 C3 C2 129.23(16)
C4 C3 B1 105.71(14)
C2 C3 B1 125.00(15)
C1 C2 C3 122.14(17)
C1 C2 H2 118.9
C3 C2 H2 118.9
C2 C1 C51 129.97(19)
C2 C1 H1 115.0
C51 C1 H1 115.0
C6 C5 C4 119.90(18)
C6 C5 C7 120.31(19)
C4 C5 C7 119.78(17)
C5 C6 H6A 120.0
C5 C6 H6B 120.0
H6A C6 H6B 120.0
C5 C7 H7A 109.5
C5 C7 H7B 109.5
H7A C7 H7B 109.5
C5 C7 H7C 109.5
H7A C7 H7C 109.5
H7B C7 H7C 109.5
C16 C11 C12 119.57(17)
C16 C11 P1 118.66(14)
C12 C11 P1 121.72(14)
C13 C12 C11 119.54(19)
C13 C12 H12 120.2
C11 C12 H12 120.2
C14 C13 C12 120.42(19)
C14 C13 H13 119.8
C12 C13 H13 119.8
C13 C14 C15 120.31(19)
C13 C14 H14 119.8
C15 C14 H14 119.8
C14 C15 C16 120.0(2)
C14 C15 H15 120.0
C16 C15 H15 120.0
C15 C16 C11 120.14(19)
C15 C16 H16 119.9
C11 C16 H16 119.9
C22 C21 C26 119.20(17)
C22 C21 P1 123.74(15)
C26 C21 P1 117.00(14)
C21 C22 C23 119.8(2)
C21 C22 H22 120.1
C23 C22 H22 120.1
C24 C23 C22 120.4(2)
C24 C23 H23 119.8
C22 C23 H23 119.8
C23 C24 C25 120.0(2)
C23 C24 H24 120.0
C25 C24 H24 120.0
C24 C25 C26 120.1(2)
C24 C25 H25 119.9
C26 C25 H25 119.9
C25 C26 C21 120.4(2)
C25 C26 H26 119.8
C21 C26 H26 119.8
C53A C51 C1 107.7(3)
C53A C51 C52 135.5(4)
C1 C51 C52 113.9(3)
C53A C51 C54 67.5(4)
C1 C51 C54 107.8(3)
C52 C51 C54 111.8(4)
C53A C51 C52A 112.4(4)
C1 C51 C52A 111.4(3)
C52 C51 C52A 37.0(3)
C54 C51 C52A 138.1(4)
C53A C51 C54A 110.2(5)
C1 C51 C54A 108.2(3)
C52 C51 C54A 71.2(4)
C54 C51 C54A 45.2(3)
C52A C51 C54A 106.8(4)
C53A C51 C53 41.9(3)
C1 C51 C53 107.6(3)
C52 C51 C53 108.1(4)
C54 C51 C53 107.3(4)
C52A C51 C53 74.4(4)
C54A C51 C53 140.5(3)
C51 C52 H52A 109.5
C51 C52 H52B 109.5
C51 C52 H52C 109.5
C51 C53 H53A 109.5
C51 C53 H53B 109.5
C51 C53 H53C 109.5
C51 C54 H54A 109.5
C51 C54 H54B 109.5
C51 C54 H54C 109.5
C51 C52A H52D 109.5
C51 C52A H52E 109.5
H52D C52A H52E 109.5
C51 C52A H52F 109.5
H52D C52A H52F 109.5
H52E C52A H52F 109.5
C51 C53A H53D 109.5
C51 C53A H53E 109.5
H53D C53A H53E 109.5
C51 C53A H53F 109.5
H53D C53A H53F 109.5
H53E C53A H53F 109.5
C51 C54A H54D 109.5
C51 C54A H54E 109.5
H54D C54A H54E 109.5
C51 C54A H54F 109.5
H54D C54A H54F 109.5
H54E C54A H54F 109.5
C42 C41 C46 112.89(15)
C42 C41 B1 122.41(15)
C46 C41 B1 123.77(15)
F42 C42 C43 115.72(16)
F42 C42 C41 119.63(15)
C43 C42 C41 124.61(17)
F43 C43 C44 120.12(17)
F43 C43 C42 120.47(17)
C44 C43 C42 119.41(17)
F44 C44 C45 120.63(18)
F44 C44 C43 120.21(18)
C45 C44 C43 119.16(17)
F45 C45 C44 119.98(17)
F45 C45 C46 120.35(17)
C44 C45 C46 119.65(17)
F46 C46 C45 115.08(16)
F46 C46 C41 120.55(15)
C45 C46 C41 124.27(16)
C36 C31 C32 113.71(16)
C36 C31 B1 119.69(16)
C32 C31 B1 126.27(16)
F32 C32 C33 116.01(17)
F32 C32 C31 120.36(16)
C33 C32 C31 123.61(19)
F33 C33 C34 119.82(18)
F33 C33 C32 120.3(2)
C34 C33 C32 119.84(19)
F34 C34 C33 120.5(2)
F34 C34 C35 120.2(2)
C33 C34 C35 119.30(18)
F35 C35 C34 119.87(18)
F35 C35 C36 121.2(2)
C34 C35 C36 118.92(19)
F36 C36 C35 116.56(17)
F36 C36 C31 118.80(15)
C35 C36 C31 124.63(18)

loop_
_geom_bond_atom_site_label_1
_geom_bond_atom_site_label_2
_geom_bond_distance
P1 C4 1.7906(18)
P1 C11 1.8019(18)
P1 C21 1.8198(18)
P1 B1 2.0372(19)
B1 C31 1.624(2)
B1 C41 1.624(3)
B1 C3 1.643(3)
C4 C3 1.371(2)
C4 C5 1.471(3)
C3 C2 1.456(2)
C2 C1 1.318(3)
C2 H2 0.9400
C1 C51 1.499(3)
C1 H1 0.9400
C5 C6 1.330(3)
C5 C7 1.494(3)
C6 H6A 0.9400
C6 H6B 0.9400
C7 H7A 0.9700
C7 H7B 0.9700
C7 H7C 0.9700
C11 C16 1.390(3)
C11 C12 1.391(3)
C12 C13 1.385(3)
C12 H12 0.9400
C13 C14 1.375(3)
C13 H13 0.9400
C14 C15 1.376(3)
C14 H14 0.9400
C15 C16 1.381(3)
C15 H15 0.9400
C16 H16 0.9400
C21 C22 1.383(3)
C21 C26 1.387(3)
C22 C23 1.392(3)
C22 H22 0.9400
C23 C24 1.370(4)
C23 H23 0.9400
C24 C25 1.375(4)
C24 H24 0.9400
C25 C26 1.380(3)
C25 H25 0.9400
C26 H26 0.9400
C51 C53A 1.496(6)
C51 C52 1.499(6)
C51 C54 1.519(6)
C51 C52A 1.524(6)
C51 C54A 1.563(6)
C51 C53 1.571(5)
C52 H52A 0.9700
C52 H52B 0.9700
C52 H52C 0.9700
C53 H53A 0.9700
C53 H53B 0.9700
C53 H53C 0.9700
C54 H54A 0.9700
C54 H54B 0.9700
C54 H54C 0.9700
C52A H52D 0.9700
C52A H52E 0.9700
C52A H52F 0.9700
C53A H53D 0.9700
C53A H53E 0.9700
C53A H53F 0.9700
C54A H54D 0.9700
C54A H54E 0.9700
C54A H54F 0.9700
C41 C42 1.389(2)
C41 C46 1.391(2)
F42 C42 1.349(2)
C42 C43 1.379(3)
F43 C43 1.342(2)
C43 C44 1.371(3)
F44 C44 1.345(2)
C44 C45 1.365(3)
F45 C45 1.343(2)
C45 C46 1.382(3)
F46 C46 1.350(2)
C31 C36 1.385(3)
C31 C32 1.385(3)
F32 C32 1.349(2)
C32 C33 1.384(3)
F33 C33 1.345(2)
C33 C34 1.367(3)
F34 C34 1.342(2)
C34 C35 1.375(3)
F35 C35 1.342(2)
C35 C36 1.378(3)
F36 C36 1.354(2)

loop_
_geom_torsion_atom_site_label_1
_geom_torsion_atom_site_label_2
_geom_torsion_atom_site_label_3
_geom_torsion_atom_site_label_4
_geom_torsion
C4 P1 B1 C31 -112.62(13)
C11 P1 B1 C31 135.56(12)
C21 P1 B1 C31 -2.87(15)
C4 P1 B1 C41 115.61(15)
C11 P1 B1 C41 3.78(18)
C21 P1 B1 C41 -134.65(13)
C4 P1 B1 C3 3.53(9)
C11 P1 B1 C3 -108.30(11)
C21 P1 B1 C3 113.27(11)
C11 P1 C4 C3 117.38(12)
C21 P1 C4 C3 -119.25(11)
B1 P1 C4 C3 -4.19(11)
C11 P1 C4 C5 -62.26(18)
C21 P1 C4 C5 61.10(18)
B1 P1 C4 C5 176.17(18)
C5 C4 C3 C2 7.7(3)
P1 C4 C3 C2 -171.88(16)
C5 C4 C3 B1 -175.1(2)
P1 C4 C3 B1 5.27(14)
C31 B1 C3 C4 96.26(17)
C41 B1 C3 C4 -123.20(15)
P1 B1 C3 C4 -4.68(12)
C31 B1 C3 C2 -86.4(2)
C41 B1 C3 C2 54.1(2)
P1 B1 C3 C2 172.63(16)
C4 C3 C2 C1 177.42(18)
B1 C3 C2 C1 0.8(3)
C3 C2 C1 C51 -178.12(18)
C3 C4 C5 C6 164.2(2)
P1 C4 C5 C6 -16.3(3)
C3 C4 C5 C7 -15.1(3)
P1 C4 C5 C7 164.40(19)
C4 P1 C11 C16 -163.30(14)
C21 P1 C11 C16 70.23(16)
B1 P1 C11 C16 -71.83(17)
C4 P1 C11 C12 14.12(18)
C21 P1 C11 C12 -112.35(16)
B1 P1 C11 C12 105.60(16)
C16 C11 C12 C13 -1.3(3)
P1 C11 C12 C13 -178.68(16)
C11 C12 C13 C14 -0.5(3)
C12 C13 C14 C15 1.3(4)
C13 C14 C15 C16 -0.3(4)
C14 C15 C16 C11 -1.4(3)
C12 C11 C16 C15 2.3(3)
P1 C11 C16 C15 179.73(16)
C4 P1 C21 C22 -145.46(16)
C11 P1 C21 C22 -17.91(19)
B1 P1 C21 C22 126.77(17)
C4 P1 C21 C26 37.31(17)
C11 P1 C21 C26 164.86(15)
B1 P1 C21 C26 -50.46(18)
C26 C21 C22 C23 1.2(3)
P1 C21 C22 C23 -175.98(17)
C21 C22 C23 C24 0.8(4)
C22 C23 C24 C25 -1.8(4)
C23 C24 C25 C26 0.8(4)
C24 C25 C26 C21 1.2(3)
C22 C21 C26 C25 -2.2(3)
P1 C21 C26 C25 175.19(16)
C2 C1 C51 C53A -144.6(5)
C2 C1 C51 C52 19.3(5)
C2 C1 C51 C54 144.0(4)
C2 C1 C51 C52A -20.9(5)
C2 C1 C51 C54A 96.3(5)
C2 C1 C51 C53 -100.5(4)
C31 B1 C41 C42 -170.61(16)
C3 B1 C41 C42 48.0(2)
P1 B1 C41 C42 -43.9(2)
C31 B1 C41 C46 21.2(2)
C3 B1 C41 C46 -120.10(18)
P1 B1 C41 C46 147.97(15)
C46 C41 C42 F42 177.44(16)
B1 C41 C42 F42 8.1(3)
C46 C41 C42 C43 -0.1(3)
B1 C41 C42 C43 -169.38(18)
F42 C42 C43 F43 2.1(3)
C41 C42 C43 F43 179.65(17)
F42 C42 C43 C44 -176.97(18)
C41 C42 C43 C44 0.6(3)
F43 C43 C44 F44 -0.5(3)
C42 C43 C44 F44 178.50(19)
F43 C43 C44 C45 -179.8(2)
C42 C43 C44 C45 -0.7(3)
F44 C44 C45 F45 -0.1(3)
C43 C44 C45 F45 179.10(19)
F44 C44 C45 C46 -178.9(2)
C43 C44 C45 C46 0.3(3)
F45 C45 C46 F46 -2.1(3)
C44 C45 C46 F46 176.73(19)
F45 C45 C46 C41 -178.52(18)
C44 C45 C46 C41 0.3(3)
C42 C41 C46 F46 -176.66(16)
B1 C41 C46 F46 -7.5(3)
C42 C41 C46 C45 -0.4(3)
B1 C41 C46 C45 168.77(18)
C41 B1 C31 C36 67.9(2)
C3 B1 C31 C36 -152.13(16)
P1 B1 C31 C36 -66.39(18)
C41 B1 C31 C32 -119.12(19)
C3 B1 C31 C32 20.8(2)
P1 B1 C31 C32 106.58(17)
C36 C31 C32 F32 178.51(16)
B1 C31 C32 F32 5.2(3)
C36 C31 C32 C33 0.3(3)
B1 C31 C32 C33 -173.06(18)
F32 C32 C33 F33 0.5(3)
C31 C32 C33 F33 178.77(18)
F32 C32 C33 C34 -178.45(18)
C31 C32 C33 C34 -0.1(3)
F33 C33 C34 F34 0.4(3)
C32 C33 C34 F34 179.31(19)
F33 C33 C34 C35 -178.89(19)
C32 C33 C34 C35 0.0(3)
F34 C34 C35 F35 -0.4(3)
C33 C34 C35 F35 178.91(19)
F34 C34 C35 C36 -179.34(18)
C33 C34 C35 C36 -0.1(3)
F35 C35 C36 F36 -0.2(3)
C34 C35 C36 F36 178.72(17)
F35 C35 C36 C31 -178.73(17)
C34 C35 C36 C31 0.2(3)
C32 C31 C36 F36 -178.78(15)
B1 C31 C36 F36 -5.0(2)
C32 C31 C36 C35 -0.3(3)
B1 C31 C36 C35 173.50(17)
